data_4508327
loop_
_publ_author_name
'Mondal, Abhishake'
'Dassi\'e Pierre-Igor'
'Chamoreau, Lise-Marie'
'Journaux, Yves'
'Julve, Miguel'
'Lisnard, Laurent'
'Lescou\"ezec, Rodrigue'

_publ_section_title
;
 Combining Cyanometalates and Coordination Clusters: An Alternative
 Synthetic Route toward Original Molecular Materials
;
_journal_issue 10
_journal_name_full 'Crystal Growth &amp; Design'
_journal_page_first 4190
_journal_paper_doi 10.1021/cg401117u
_journal_volume 13
_journal_year 2013
_chemical_formula_moiety 'C46 H46 B2 Cu6 Fe2 N30 O6, C2 H6 O, H2 O'
_chemical_formula_sum 'C48 H54 B2 Cu6 Fe2 N30 O8'
_chemical_formula_weight 1693.77
_chemical_name_systematic
;
 ?
;
_space_group_crystal_system triclinic
_space_group_IT_number 2
_space_group_name_Hall '-P 1'
_space_group_name_H-M_alt 'P -1'
_symmetry_space_group_name_Hall '-P 1'
_symmetry_space_group_name_H-M 'P -1'
_atom_sites_solution_hydrogens mixed
_atom_sites_solution_primary direct
_atom_sites_solution_secondary difmap
_audit_creation_method SHELXL-2013
_cell_angle_alpha 109.523(3)
_cell_angle_beta 108.236(3)
_cell_angle_gamma 93.482(3)
_cell_formula_units_Z 1
_cell_length_a 11.0142(3)
_cell_length_b 13.8001(5)
_cell_length_c 13.9728(4)
_cell_measurement_reflns_used 10315
_cell_measurement_temperature 100(2)
_cell_measurement_theta_max 32.4342
_cell_measurement_theta_min 1.7105
_cell_volume 1868.49(12)
_computing_cell_refinement
;
CrysAlisPro, Agilent Technologies,
Version 1.171.36.20 (release 27-06-2012 CrysAlis171 .NET)
(compiled Jul 11 2012,15:38:31)
;
_computing_data_collection
;
CrysAlisPro, Agilent Technologies,
Version 1.171.36.20 (release 27-06-2012 CrysAlis171 .NET)
(compiled Jul 11 2012,15:38:31)
;
_computing_data_reduction
;
CrysAlisPro, Agilent Technologies,
Version 1.171.36.20 (release 27-06-2012 CrysAlis171 .NET)
(compiled Jul 11 2012,15:38:31)
;
_computing_molecular_graphics 'DIAMOND. Crystal Impact GbR, Bonn, Germany'
_computing_publication_material 'SHELXL-97 (Sheldrick, 1997)'
_computing_structure_refinement 'SHELXL-2013 (Sheldrick, 2013)'
_diffrn_ambient_temperature 100(2)
_diffrn_measured_fraction_theta_full 0.968
_diffrn_measured_fraction_theta_max 0.921
_diffrn_measurement_device_type 'Xcalibur, Atlas'
_diffrn_measurement_method '\w and \p scans'
_diffrn_radiation_type synchrotron
_diffrn_radiation_wavelength 0.6683
_diffrn_reflns_av_R_equivalents 0.0640
_diffrn_reflns_av_unetI/netI 0.0470
_diffrn_reflns_Laue_measured_fraction_full 0.968
_diffrn_reflns_Laue_measured_fraction_max 0.921
_diffrn_reflns_limit_h_max 15
_diffrn_reflns_limit_h_min -15
_diffrn_reflns_limit_k_max 19
_diffrn_reflns_limit_k_min -19
_diffrn_reflns_limit_l_max 14
_diffrn_reflns_limit_l_min -18
_diffrn_reflns_number 37307
_diffrn_reflns_point_group_measured_fraction_full 0.968
_diffrn_reflns_point_group_measured_fraction_max 0.921
_diffrn_reflns_theta_full 23.639
_diffrn_reflns_theta_max 27.500
_diffrn_reflns_theta_min 1.498
_diffrn_source synchrotron
_exptl_absorpt_coefficient_mu 1.785
_exptl_absorpt_correction_T_max 1.0
_exptl_absorpt_correction_T_min 0.719
_exptl_absorpt_correction_type multi-scan
_exptl_absorpt_process_details
;
R.H. Blessing, Acta Cryst. (1995), A51, 33-38
;
_exptl_crystal_colour orange
_exptl_crystal_density_diffrn 1.505
_exptl_crystal_description platelet
_exptl_crystal_F_000 852
_exptl_crystal_size_max 0.064
_exptl_crystal_size_mid 0.035
_exptl_crystal_size_min 0.005
_refine_diff_density_max 1.917
_refine_diff_density_min -0.815
_refine_diff_density_rms 0.146
_refine_ls_extinction_method none
_refine_ls_goodness_of_fit_ref 1.087
_refine_ls_hydrogen_treatment mixed
_refine_ls_matrix_type full
_refine_ls_number_parameters 454
_refine_ls_number_reflns 9518
_refine_ls_number_restraints 0
_refine_ls_restrained_S_all 1.087
_refine_ls_R_factor_all 0.0649
_refine_ls_R_factor_gt 0.0530
_refine_ls_shift/su_max 0.003
_refine_ls_shift/su_mean 0.000
_refine_ls_structure_factor_coef Fsqd
_refine_ls_weighting_details 'w=1/[\s^2^(Fo^2^)+(0.0820P)^2^+2.8097P] where P=(Fo^2^+2Fc^2^)/3'
_refine_ls_weighting_scheme calc
_refine_ls_wR_factor_gt 0.1488
_refine_ls_wR_factor_ref 0.1575
_reflns_Friedel_coverage 0.000
_reflns_number_gt 7858
_reflns_number_total 9518
_reflns_threshold_expression 'I > 2\s(I)'
_cod_data_source_file cg401117u_si_002.cif
_cod_data_source_block am13-s2
_cod_original_cell_volume 1868.48(11)
_cod_database_code 4508327
_shelx_space_group_comment
;
The symmetry employed for this shelxl refinement is uniquely defined
by the following loop, which should always be used as a source of
symmetry information in preference to the above space-group names.
They are only intended as comments.
;
_shelxl_version_number 2013-4

loop_
_space_group_symop_operation_xyz
'x, y, z'
'-x, -y, -z'

loop_
_atom_site_label
_atom_site_type_symbol
_atom_site_fract_x
_atom_site_fract_y
_atom_site_fract_z
_atom_site_U_iso_or_equiv
_atom_site_adp_type
_atom_site_occupancy
_atom_site_site_symmetry_order
_atom_site_calc_flag
_atom_site_refinement_flags_posn
_atom_site_refinement_flags_adp
_atom_site_refinement_flags_occupancy
Fe1 Fe 0.22528(4) 0.77359(4) 0.38489(4) 0.01865(13) Uani 1 1 d . . .
N1 N 0.4969(3) 0.8626(3) 0.5587(3) 0.0258(7) Uani 1 1 d . . .
N2 N 0.2173(4) 0.9895(3) 0.3721(3) 0.0354(8) Uani 1 1 d . . .
N3 N 0.0812(3) 0.8326(3) 0.5460(3) 0.0338(8) Uani 1 1 d . . .
C1 C 0.3927(3) 0.8355(3) 0.4971(3) 0.0220(7) Uani 1 1 d . . .
C2 C 0.2142(3) 0.9077(3) 0.3753(3) 0.0253(8) Uani 1 1 d . . .
C3 C 0.1396(3) 0.8115(3) 0.4890(3) 0.0262(8) Uani 1 1 d . . .
N4 N 0.0575(3) 0.7028(2) 0.2664(3) 0.0232(6) Uani 1 1 d . . .
N5 N 0.0491(3) 0.6059(3) 0.1938(3) 0.0247(7) Uani 1 1 d . . .
N6 N 0.3058(3) 0.7362(3) 0.2727(3) 0.0229(6) Uani 1 1 d . . .
N7 N 0.2749(3) 0.6361(3) 0.1988(3) 0.0256(7) Uani 1 1 d . . .
N8 N 0.2500(3) 0.6392(2) 0.4029(3) 0.0237(6) Uani 1 1 d . . .
N9 N 0.2223(3) 0.5498(2) 0.3138(3) 0.0263(7) Uani 1 1 d . . .
B1 B 0.1716(4) 0.5564(3) 0.2013(4) 0.0276(9) Uani 1 1 d . . .
H1 H 0.1588(7) 0.478(3) 0.133(3) 0.033 Uiso 1 1 d R U .
C4 C -0.0613(3) 0.7287(3) 0.2407(3) 0.0278(8) Uani 1 1 d . . .
H4 H -0.0829 0.7928 0.2773 0.033 Uiso 1 1 calc R U .
C5 C -0.1475(4) 0.6448(4) 0.1507(4) 0.0367(10) Uani 1 1 d . . .
H5 H -0.2379 0.6405 0.1158 0.044 Uiso 1 1 calc R U .
C6 C -0.0750(4) 0.5709(3) 0.1236(4) 0.0315(9) Uani 1 1 d . . .
H6 H -0.1065 0.5052 0.0649 0.038 Uiso 1 1 calc R U .
C7 C 0.3903(4) 0.7899(3) 0.2493(4) 0.0314(9) Uani 1 1 d . . .
H7 H 0.4285 0.8618 0.2883 0.038 Uiso 1 1 calc R U .
C8 C 0.4138(4) 0.7244(4) 0.1593(4) 0.0404(11) Uani 1 1 d . . .
H8 H 0.4691 0.7423 0.1251 0.048 Uiso 1 1 calc R U .
C9 C 0.3396(4) 0.6285(4) 0.1304(4) 0.0358(10) Uani 1 1 d . . .
H9 H 0.3350 0.5668 0.0716 0.043 Uiso 1 1 calc R U .
C10 C 0.2953(4) 0.6133(3) 0.4898(4) 0.0331(9) Uani 1 1 d . . .
H10 H 0.3223 0.6607 0.5631 0.040 Uiso 1 1 calc R U .
C11 C 0.2972(5) 0.5066(4) 0.4573(4) 0.0433(12) Uani 1 1 d . . .
H11 H 0.3248 0.4678 0.5025 0.052 Uiso 1 1 calc R U .
C12 C 0.2501(4) 0.4690(3) 0.3452(4) 0.0365(10) Uani 1 1 d . . .
H12 H 0.2393 0.3985 0.2983 0.044 Uiso 1 1 calc R U .
Cu1 Cu 0.68196(4) 0.87128(3) 0.64605(4) 0.01996(12) Uani 1 1 d . . .
Cu2 Cu 0.97027(4) 0.86071(4) 0.63727(4) 0.03090(14) Uani 1 1 d . . .
Cu3 Cu 0.93056(4) 0.99820(3) 0.87288(4) 0.01890(12) Uani 1 1 d . . .
N10 N 0.8240(3) 0.7584(3) 0.5196(3) 0.0279(7) Uani 1 1 d . . .
N11 N 0.7026(3) 0.7637(2) 0.5227(3) 0.0244(7) Uani 1 1 d . . .
N12 N 0.6524(3) 0.9471(3) 0.7792(3) 0.0234(6) Uani 1 1 d . . .
N13 N 0.7546(3) 0.9956(2) 0.8741(3) 0.0226(6) Uani 1 1 d . . .
N14 N 1.0874(3) 1.0320(2) 0.8451(3) 0.0235(6) Uani 1 1 d . . .
N15 N 1.0989(3) 0.9814(3) 0.7477(3) 0.0264(7) Uani 1 1 d . . .
O1 O 0.8681(2) 0.87439(19) 0.7347(2) 0.0195(5) Uani 1 1 d . . .
H1A H 0.8761 0.8246 0.7555 0.023 Uiso 1 1 d R U .
O2 O 1.0027(2) 1.1044(2) 1.0226(2) 0.0232(5) Uani 1 1 d . . .
O3 O 1.0549(3) 1.2597(2) 1.1552(3) 0.0396(8) Uani 1 1 d . . .
C13 C 0.8138(4) 0.6868(4) 0.4242(4) 0.0342(9) Uani 1 1 d . . .
H13 H 0.8848 0.6680 0.4017 0.041 Uiso 1 1 calc R U .
C14 C 0.6836(4) 0.6436(3) 0.3627(3) 0.0325(9) Uani 1 1 d . . .
H14 H 0.6483 0.5909 0.2918 0.039 Uiso 1 1 calc R U .
C15 C 0.6174(4) 0.6943(3) 0.4276(3) 0.0297(9) Uani 1 1 d . . .
H15 H 0.5256 0.6822 0.4083 0.036 Uiso 1 1 calc R U .
C16 C 0.5428(4) 0.9646(3) 0.7997(4) 0.0302(9) Uani 1 1 d . . .
H16 H 0.4575 0.9398 0.7470 0.036 Uiso 1 1 calc R U .
C17 C 0.5720(4) 1.0236(4) 0.9083(4) 0.0322(9) Uani 1 1 d . . .
H17 H 0.5132 1.0464 0.9447 0.039 Uiso 1 1 calc R U .
C18 C 0.7066(4) 1.0421(3) 0.9522(4) 0.0294(8) Uani 1 1 d . . .
H18 H 0.7573 1.0815 1.0261 0.035 Uiso 1 1 calc R U .
C19 C 1.1906(3) 1.1087(3) 0.9046(4) 0.0301(9) Uani 1 1 d . . .
H19 H 1.2069 1.1557 0.9766 0.036 Uiso 1 1 calc R U .
C20 C 1.2714(4) 1.1095(3) 0.8447(4) 0.0361(10) Uani 1 1 d . . .
H20 H 1.3509 1.1558 0.8666 0.043 Uiso 1 1 calc R U .
C21 C 1.2095(4) 1.0280(3) 0.7472(4) 0.0337(10) Uani 1 1 d . . .
H21 H 1.2402 1.0076 0.6882 0.040 Uiso 1 1 calc R U .
C22 C 1.0034(4) 1.2026(3) 1.0561(3) 0.0259(8) Uani 1 1 d . . .
C23 C 0.9391(4) 1.2492(3) 0.9756(4) 0.0335(9) Uani 1 1 d . . .
H23A H 0.8497 1.2534 0.9732 0.050 Uiso 1 1 calc R U .
H23B H 0.9377 1.2053 0.9036 0.050 Uiso 1 1 calc R U .
H23C H 0.9875 1.3196 0.9970 0.050 Uiso 1 1 calc R U .
O4 O 1.0678(8) 0.7270(7) 0.7084(7) 0.065(3) Uani 0.585(16) 1 d . . .
C24 C 1.0677(12) 0.6326(8) 0.6383(11) 0.049(3) Uani 0.5 1 d . . P
C25 C 1.1045(14) 0.5619(9) 0.6931(11) 0.055(3) Uani 0.5 1 d . . P
O5 O 1.1354(13) 0.6153(9) 0.8015(11) 0.089(4) Uani 0.5 1 d . . P

loop_
_atom_site_aniso_label
_atom_site_aniso_U_11
_atom_site_aniso_U_22
_atom_site_aniso_U_33
_atom_site_aniso_U_23
_atom_site_aniso_U_13
_atom_site_aniso_U_12
Fe1 0.0133(2) 0.0255(2) 0.0154(3) 0.01032(19) 0.00094(18) -0.00276(16)
N1 0.0188(13) 0.0331(16) 0.0212(18) 0.0113(13) 0.0013(12) -0.0002(11)
N2 0.0361(18) 0.0303(17) 0.030(2) 0.0130(15) -0.0012(15) -0.0063(14)
N3 0.0280(16) 0.044(2) 0.027(2) 0.0103(16) 0.0112(15) -0.0015(14)
C1 0.0191(15) 0.0270(16) 0.0190(19) 0.0097(14) 0.0051(13) 0.0017(12)
C2 0.0203(15) 0.0302(18) 0.020(2) 0.0114(15) -0.0001(14) -0.0030(13)
C3 0.0204(15) 0.0333(18) 0.022(2) 0.0104(15) 0.0054(14) -0.0005(13)
N4 0.0155(12) 0.0304(15) 0.0198(17) 0.0115(13) 0.0002(11) -0.0037(10)
N5 0.0206(14) 0.0310(15) 0.0182(17) 0.0122(13) -0.0001(12) -0.0060(11)
N6 0.0184(13) 0.0309(15) 0.0197(17) 0.0135(13) 0.0038(12) -0.0015(11)
N7 0.0220(14) 0.0340(16) 0.0194(17) 0.0111(13) 0.0053(12) 0.0001(12)
N8 0.0219(14) 0.0289(15) 0.0188(17) 0.0126(12) 0.0024(12) -0.0021(11)
N9 0.0283(15) 0.0251(14) 0.0221(18) 0.0105(13) 0.0039(13) -0.0018(11)
B1 0.0260(19) 0.029(2) 0.024(2) 0.0110(17) 0.0044(17) -0.0024(15)
C4 0.0171(15) 0.039(2) 0.024(2) 0.0146(16) 0.0012(14) -0.0010(13)
C5 0.0185(16) 0.052(3) 0.029(2) 0.016(2) -0.0028(15) -0.0061(16)
C6 0.0234(17) 0.040(2) 0.021(2) 0.0122(17) -0.0033(15) -0.0095(15)
C7 0.0240(17) 0.039(2) 0.033(2) 0.0188(18) 0.0089(16) -0.0033(15)
C8 0.030(2) 0.059(3) 0.038(3) 0.023(2) 0.0168(19) -0.0032(19)
C9 0.0283(19) 0.049(2) 0.029(2) 0.0128(19) 0.0105(17) 0.0035(17)
C10 0.040(2) 0.036(2) 0.024(2) 0.0186(17) 0.0050(17) 0.0007(16)
C11 0.052(3) 0.038(2) 0.040(3) 0.026(2) 0.005(2) 0.0024(19)
C12 0.040(2) 0.0284(19) 0.038(3) 0.0169(18) 0.0055(19) -0.0009(16)
Cu1 0.01247(18) 0.0245(2) 0.0176(2) 0.00770(17) -0.00075(15) -0.00097(14)
Cu2 0.0198(2) 0.0435(3) 0.0215(3) 0.0041(2) 0.00786(19) -0.00616(18)
Cu3 0.01279(18) 0.0241(2) 0.0158(2) 0.00735(16) 0.00049(15) 0.00000(14)
N10 0.0256(15) 0.0321(16) 0.0222(18) 0.0087(13) 0.0062(13) -0.0013(12)
N11 0.0210(14) 0.0249(14) 0.0220(17) 0.0087(12) 0.0016(12) -0.0002(11)
N12 0.0156(12) 0.0340(16) 0.0180(16) 0.0107(13) 0.0018(11) 0.0006(11)
N13 0.0157(12) 0.0315(15) 0.0184(16) 0.0104(12) 0.0021(11) 0.0030(11)
N14 0.0144(12) 0.0296(15) 0.0224(17) 0.0106(13) 0.0011(11) -0.0006(11)
N15 0.0142(12) 0.0340(16) 0.0296(19) 0.0119(14) 0.0067(12) 0.0008(11)
O1 0.0152(10) 0.0257(11) 0.0166(13) 0.0098(10) 0.0028(9) 0.0012(8)
O2 0.0216(11) 0.0242(12) 0.0174(14) 0.0069(10) -0.0001(10) 0.0012(9)
O3 0.0528(19) 0.0269(14) 0.0248(17) 0.0054(12) 0.0004(14) 0.0016(13)
C13 0.036(2) 0.041(2) 0.023(2) 0.0088(17) 0.0113(17) -0.0023(17)
C14 0.040(2) 0.0314(19) 0.018(2) 0.0085(16) 0.0017(17) -0.0029(16)
C15 0.0268(17) 0.0269(17) 0.024(2) 0.0075(15) -0.0032(15) 0.0006(13)
C16 0.0176(15) 0.047(2) 0.029(2) 0.0178(18) 0.0077(15) 0.0039(14)
C17 0.0248(18) 0.050(2) 0.030(2) 0.0207(19) 0.0133(16) 0.0118(16)
C18 0.0270(18) 0.040(2) 0.022(2) 0.0118(16) 0.0088(15) 0.0084(15)
C19 0.0171(15) 0.0335(19) 0.029(2) 0.0080(16) -0.0003(14) -0.0018(13)
C20 0.0158(15) 0.036(2) 0.049(3) 0.0113(19) 0.0077(17) -0.0032(14)
C21 0.0181(16) 0.042(2) 0.041(3) 0.0136(19) 0.0129(16) 0.0007(14)
C22 0.0225(16) 0.0274(17) 0.024(2) 0.0094(15) 0.0037(14) 0.0021(13)
C23 0.039(2) 0.0290(18) 0.030(2) 0.0148(17) 0.0047(18) 0.0069(15)
O4 0.065(5) 0.090(6) 0.067(6) 0.051(5) 0.032(4) 0.027(4)
C24 0.072(7) 0.040(5) 0.068(8) 0.030(5) 0.055(7) 0.025(5)
C25 0.086(9) 0.048(6) 0.050(7) 0.025(5) 0.036(7) 0.037(6)
O5 0.107(9) 0.081(7) 0.110(10) 0.056(7) 0.052(8) 0.051(7)

loop_
_atom_type_symbol
_atom_type_description
_atom_type_scat_dispersion_real
_atom_type_scat_dispersion_imag
_atom_type_scat_source
C C -0.0020 0.0014 'International Tables Vol C Tables 4.2.6.8 and 6.1.1.4'
H H 0.0000 0.0000 'International Tables Vol C Tables 4.2.6.8 and 6.1.1.4'
Cu Cu 0.2132 1.1391 'International Tables Vol C Tables 4.2.6.8 and 6.1.1.4'
Fe Fe 0.2185 0.7595 'International Tables Vol C Tables 4.2.6.8 and 6.1.1.4'
N N -0.0030 0.0029 'International Tables Vol C Tables 4.2.6.8 and 6.1.1.4'
O O -0.0041 0.0053 'International Tables Vol C Tables 4.2.6.8 and 6.1.1.4'
B B -0.0010 0.0006 'International Tables Vol C Tables 4.2.6.8 and 6.1.1.4'

loop_
_geom_angle_atom_site_label_1
_geom_angle_atom_site_label_2
_geom_angle_atom_site_label_3
_geom_angle
_geom_angle_site_symmetry_1
_geom_angle_site_symmetry_3
C2 Fe1 C1 87.65(16) . .
C2 Fe1 C3 87.85(18) . .
C1 Fe1 C3 91.39(16) . .
C2 Fe1 N4 94.87(15) . .
C1 Fe1 N4 176.69(15) . .
C3 Fe1 N4 90.84(15) . .
C2 Fe1 N6 90.48(16) . .
C1 Fe1 N6 90.96(14) . .
C3 Fe1 N6 177.05(15) . .
N4 Fe1 N6 86.88(13) . .
C2 Fe1 N8 175.73(14) . .
C1 Fe1 N8 88.08(14) . .
C3 Fe1 N8 92.54(16) . .
N4 Fe1 N8 89.38(13) . .
N6 Fe1 N8 89.31(14) . .
C1 N1 Cu1 164.9(3) . .
C2 N2 Cu1 150.7(4) . 2_676
C3 N3 Cu2 176.0(3) . 1_455
N1 C1 Fe1 172.6(3) . .
N2 C2 Fe1 175.0(3) . .
N3 C3 Fe1 175.8(4) . .
C4 N4 N5 107.9(3) . .
C4 N4 Fe1 133.2(3) . .
N5 N4 Fe1 118.9(2) . .
C6 N5 N4 108.7(3) . .
C6 N5 B1 131.6(4) . .
N4 N5 B1 119.7(3) . .
C7 N6 N7 107.2(3) . .
C7 N6 Fe1 133.7(3) . .
N7 N6 Fe1 119.2(2) . .
C9 N7 N6 109.1(3) . .
C9 N7 B1 131.8(4) . .
N6 N7 B1 119.0(3) . .
C10 N8 N9 106.9(3) . .
C10 N8 Fe1 133.2(3) . .
N9 N8 Fe1 119.9(3) . .
C12 N9 N8 109.7(4) . .
C12 N9 B1 131.7(4) . .
N8 N9 B1 118.6(3) . .
N9 B1 N5 107.1(4) . .
N9 B1 N7 106.7(3) . .
N5 B1 N7 106.2(3) . .
N9 B1 H1 112.3 . .
N5 B1 H1 115.6 . .
N7 B1 H1 108.4 . .
N4 C4 C5 108.5(4) . .
N4 C4 H4 125.8 . .
C5 C4 H4 125.8 . .
C6 C5 C4 105.9(4) . .
C6 C5 H5 127.1 . .
C4 C5 H5 127.1 . .
N5 C6 C5 109.1(4) . .
N5 C6 H6 125.5 . .
C5 C6 H6 125.5 . .
N6 C7 C8 109.7(4) . .
N6 C7 H7 125.2 . .
C8 C7 H7 125.2 . .
C9 C8 C7 105.2(4) . .
C9 C8 H8 127.4 . .
C7 C8 H8 127.4 . .
N7 C9 C8 108.9(4) . .
N7 C9 H9 125.6 . .
C8 C9 H9 125.6 . .
N8 C10 C11 110.0(4) . .
N8 C10 H10 125.0 . .
C11 C10 H10 125.0 . .
C12 C11 C10 105.2(4) . .
C12 C11 H11 127.4 . .
C10 C11 H11 127.4 . .
N9 C12 C11 108.2(4) . .
N9 C12 H12 125.9 . .
C11 C12 H12 125.9 . .
N12 Cu1 N11 164.84(14) . .
N12 Cu1 N1 90.61(14) . .
N11 Cu1 N1 90.76(14) . .
N12 Cu1 O1 89.64(12) . .
N11 Cu1 O1 88.42(12) . .
N1 Cu1 O1 177.75(12) . .
N12 Cu1 N2 98.18(14) . 2_676
N11 Cu1 N2 96.35(15) . 2_676
N1 Cu1 N2 101.38(14) . 2_676
O1 Cu1 N2 80.79(12) . 2_676
N15 Cu2 N10 169.65(15) . .
N15 Cu2 N3 91.31(14) . 1_655
N10 Cu2 N3 91.27(15) . 1_655
N15 Cu2 O1 89.95(12) . .
N10 Cu2 O1 88.78(13) . .
N3 Cu2 O1 172.65(15) 1_655 .
N13 Cu3 N14 160.45(14) . .
N13 Cu3 O2 91.51(12) . .
N14 Cu3 O2 91.49(13) . .
N13 Cu3 O1 90.35(12) . .
N14 Cu3 O1 89.96(12) . .
O2 Cu3 O1 170.20(11) . .
N13 Cu3 O2 97.62(12) . 2_777
N14 Cu3 O2 101.90(12) . 2_777
O2 Cu3 O2 77.62(11) . 2_777
O1 Cu3 O2 92.60(10) . 2_777
C13 N10 N11 108.4(3) . .
C13 N10 Cu2 132.6(3) . .
N11 N10 Cu2 118.6(3) . .
C15 N11 N10 107.6(3) . .
C15 N11 Cu1 133.3(3) . .
N10 N11 Cu1 118.7(2) . .
C16 N12 N13 107.6(3) . .
C16 N12 Cu1 131.8(3) . .
N13 N12 Cu1 120.5(2) . .
C18 N13 N12 108.0(3) . .
C18 N13 Cu3 132.6(3) . .
N12 N13 Cu3 119.2(2) . .
C19 N14 N15 108.1(3) . .
C19 N14 Cu3 130.5(3) . .
N15 N14 Cu3 121.0(2) . .
C21 N15 N14 108.2(3) . .
C21 N15 Cu2 130.3(3) . .
N14 N15 Cu2 121.5(2) . .
Cu3 O1 Cu2 116.65(12) . .
Cu3 O1 Cu1 110.67(12) . .
Cu2 O1 Cu1 106.84(12) . .
Cu3 O1 H1A 103.0 . .
Cu2 O1 H1A 106.8 . .
Cu1 O1 H1A 112.9 . .
C22 O2 Cu3 129.5(3) . .
C22 O2 Cu3 127.8(3) . 2_777
Cu3 O2 Cu3 102.38(11) . 2_777
N10 C13 C14 109.8(4) . .
N10 C13 H13 125.1 . .
C14 C13 H13 125.1 . .
C15 C14 C13 104.4(4) . .
C15 C14 H14 127.8 . .
C13 C14 H14 127.8 . .
N11 C15 C14 109.8(4) . .
N11 C15 H15 125.1 . .
C14 C15 H15 125.1 . .
N12 C16 C17 110.3(4) . .
N12 C16 H16 124.9 . .
C17 C16 H16 124.9 . .
C16 C17 C18 104.4(4) . .
C16 C17 H17 127.8 . .
C18 C17 H17 127.8 . .
N13 C18 C17 109.7(4) . .
N13 C18 H18 125.1 . .
C17 C18 H18 125.1 . .
N14 C19 C20 109.7(4) . .
N14 C19 H19 125.2 . .
C20 C19 H19 125.2 . .
C21 C20 C19 104.2(3) . .
C21 C20 H20 127.9 . .
C19 C20 H20 127.9 . .
N15 C21 C20 109.8(4) . .
N15 C21 H21 125.1 . .
C20 C21 H21 125.1 . .
O3 C22 O2 121.5(4) . .
O3 C22 C23 119.9(4) . .
O2 C22 C23 118.7(4) . .
C22 C23 H23A 109.5 . .
C22 C23 H23B 109.5 . .
H23A C23 H23B 109.5 . .
C22 C23 H23C 109.5 . .
H23A C23 H23C 109.5 . .
H23B C23 H23C 109.5 . .
O4 C24 C25 111.0(10) . .
O5 C25 C24 108.4(10) . .

loop_
_geom_bond_atom_site_label_1
_geom_bond_atom_site_label_2
_geom_bond_distance
_geom_bond_site_symmetry_2
Fe1 C2 1.909(4) .
Fe1 C1 1.922(4) .
Fe1 C3 1.921(4) .
Fe1 N4 1.973(3) .
Fe1 N6 1.974(3) .
Fe1 N8 1.977(3) .
N1 C1 1.145(5) .
N1 Cu1 1.994(3) .
N2 C2 1.143(5) .
N2 Cu1 2.287(4) 2_676
N3 C3 1.150(6) .
N3 Cu2 1.992(4) 1_455
N4 C4 1.348(5) .
N4 N5 1.359(5) .
N5 C6 1.352(5) .
N5 B1 1.539(6) .
N6 C7 1.338(5) .
N6 N7 1.364(5) .
N7 C9 1.342(6) .
N7 B1 1.551(5) .
N8 C10 1.335(6) .
N8 N9 1.362(5) .
N9 C12 1.346(5) .
N9 B1 1.531(6) .
B1 H1 1.14(5) .
C4 C5 1.403(6) .
C4 H4 0.9500 .
C5 C6 1.361(7) .
C5 H5 0.9500 .
C6 H6 0.9500 .
C7 C8 1.392(7) .
C7 H7 0.9500 .
C8 C9 1.374(6) .
C8 H8 0.9500 .
C9 H9 0.9500 .
C10 C11 1.393(6) .
C10 H10 0.9500 .
C11 C12 1.381(7) .
C11 H11 0.9500 .
C12 H12 0.9500 .
Cu1 N12 1.944(3) .
Cu1 N11 1.949(3) .
Cu1 O1 2.026(2) .
Cu1 N2 2.287(4) 2_676
Cu2 N15 1.946(3) .
Cu2 N10 1.951(3) .
Cu2 N3 1.992(4) 1_655
Cu2 O1 1.992(3) .
Cu3 N13 1.942(3) .
Cu3 N14 1.949(3) .
Cu3 O2 1.981(3) .
Cu3 O1 1.986(3) .
Cu3 O2 2.349(3) 2_777
N10 C13 1.334(6) .
N10 N11 1.357(4) .
N11 C15 1.351(5) .
N12 C16 1.343(5) .
N12 N13 1.362(4) .
N13 C18 1.347(5) .
N14 C19 1.333(4) .
N14 N15 1.356(5) .
N15 C21 1.346(5) .
O1 H1A 0.8305 .
O2 C22 1.276(5) .
O2 Cu3 2.349(3) 2_777
O3 C22 1.259(5) .
C13 C14 1.390(6) .
C13 H13 0.9500 .
C14 C15 1.377(6) .
C14 H14 0.9500 .
C15 H15 0.9500 .
C16 C17 1.381(6) .
C16 H16 0.9500 .
C17 C18 1.384(5) .
C17 H17 0.9500 .
C18 H18 0.9500 .
C19 C20 1.401(6) .
C19 H19 0.9500 .
C20 C21 1.375(6) .
C20 H20 0.9500 .
C21 H21 0.9500 .
C22 C23 1.492(6) .
C23 H23A 0.9800 .
C23 H23B 0.9800 .
C23 H23C 0.9800 .
O4 C24 1.343(13) .
C24 C25 1.434(15) .
C25 O5 1.361(17) .
